data_1512822
loop_
_publ_author_name
'Linsheng Feng'
'Zhichao Chen'
'Matthias Zeller'
'Rudy L. Luck'

_publ_section_title
;
 Polymorphs or solvates? Coordination of 3,5-dihydroxybenzoate to copper
 and zinc metal centers
;
_journal_name_full
;
Inorganica Chimica Acta
;
_journal_page_first 729
_journal_page_last 740
_journal_paper_doi 10.1016/j.ica.2012.09.036
_journal_volume 394
_journal_year 2013
_chemical_compound_source 'synthesis as described'
_chemical_formula_moiety 'C24 H20 N2 O8 Zn, 0.75(C H4 O), 1.25(C H2 Cl2)'
_chemical_formula_sum 'C26 H25.5 Cl2.5 N2 O8.75 Zn'
_chemical_formula_weight 660.00
_space_group_IT_number 2
_symmetry_cell_setting triclinic
_symmetry_Int_Tables_number 2
_symmetry_space_group_name_Hall '-P 1'
_symmetry_space_group_name_H-M 'P -1'
_atom_sites_solution_hydrogens geom
_atom_sites_solution_primary direct
_atom_sites_solution_secondary difmap
_cell_angle_alpha 110.64(3)
_cell_angle_beta 98.48(2)
_cell_angle_gamma 110.50(3)
_cell_formula_units_Z 2
_cell_length_a 11.236(4)
_cell_length_b 11.941(5)
_cell_length_c 12.956(3)
_cell_measurement_reflns_used 25
_cell_measurement_temperature 294(2)
_cell_measurement_theta_max 15
_cell_measurement_theta_min 10
_cell_measurement_wavelength 0.71073
_cell_volume 1449.1(11)
_computing_cell_refinement 'CAD4 Express (Enraf Nonius, 1994)'
_computing_data_collection 'CAD4 Express (Enraf Nonius, 1994)'
_computing_data_reduction 'XCAD4 (Harms & Wocadlo, 1995)'
_computing_molecular_graphics 'Ortep-3 for Windows (Farrugia, 1997)'
_computing_publication_material 'WinGX publication routines (Farrugia, 1999)'
_computing_structure_refinement 'SHELXL-97 (Sheldrick, 2008)'
_computing_structure_solution 'SIR97 (Giacovazzo et al, 1997)'
_diffrn_ambient_temperature 294(2)
_diffrn_detector 'scintillation LiI'
_diffrn_detector_dtime 1.195
_diffrn_measured_fraction_theta_full 0.997
_diffrn_measured_fraction_theta_max 0.997
_diffrn_measurement_device '\k-geometry diffractometer'
_diffrn_measurement_device_type 'Enraf Nonius TurboCAD4'
_diffrn_measurement_method 'non-profiled \w/2\t scans'
_diffrn_orient_matrix_type
;
  x-axis points to radiation source
  the matrix is specified in reciprocal space
;
_diffrn_orient_matrix_UB_11 -0.044587
_diffrn_orient_matrix_UB_12 -0.099359
_diffrn_orient_matrix_UB_13 -0.035173
_diffrn_orient_matrix_UB_21 -0.022423
_diffrn_orient_matrix_UB_22 -0.003318
_diffrn_orient_matrix_UB_23 -0.078698
_diffrn_orient_matrix_UB_31 0.0866
_diffrn_orient_matrix_UB_32 -0.002075
_diffrn_orient_matrix_UB_33 -0.007622
_diffrn_radiation_monochromator graphite
_diffrn_radiation_probe x-ray
_diffrn_radiation_type MoK\a
_diffrn_radiation_wavelength 0.71069
_diffrn_reflns_av_R_equivalents 0.105
_diffrn_reflns_av_unetI/netI 0.0519
_diffrn_reflns_limit_h_max 12
_diffrn_reflns_limit_h_min 0
_diffrn_reflns_limit_k_max 12
_diffrn_reflns_limit_k_min -12
_diffrn_reflns_limit_l_max 13
_diffrn_reflns_limit_l_min -13
_diffrn_reflns_number 3993
_diffrn_reflns_theta_full 22.49
_diffrn_reflns_theta_max 22.49
_diffrn_reflns_theta_min 1.77
_diffrn_source 'Enraf Nonius FR590'
_diffrn_standards_decay_% 3
_diffrn_standards_interval_time 166
_diffrn_standards_number 3
_exptl_absorpt_coefficient_mu 1.13
_exptl_absorpt_correction_T_max 0.9998
_exptl_absorpt_correction_T_min 0.9397
_exptl_absorpt_correction_type psi-scan
_exptl_absorpt_process_details
;
North A.C.T., Phillips D.C. & Mathews F.S. (1968) Acta. Cryst. A24, 351
        Number of psi-scan sets used was   9
        Theta correction was applied.
        Averaged transmission function was used.
        No Fourier smoothing was applied.
;
_exptl_crystal_colour colourless
_exptl_crystal_density_diffrn 1.513
_exptl_crystal_density_method 'not measured'
_exptl_crystal_description prism
_exptl_crystal_F_000 677.6
_exptl_crystal_size_max 0.4
_exptl_crystal_size_mid 0.2
_exptl_crystal_size_min 0.2
_refine_diff_density_max 0.423
_refine_diff_density_min -0.682
_refine_diff_density_rms 0.085
_refine_ls_extinction_method none
_refine_ls_goodness_of_fit_ref 1.076
_refine_ls_hydrogen_treatment constr
_refine_ls_matrix_type full
_refine_ls_number_parameters 392
_refine_ls_number_reflns 3763
_refine_ls_number_restraints 0
_refine_ls_restrained_S_all 1.076
_refine_ls_R_factor_all 0.0921
_refine_ls_R_factor_gt 0.0575
_refine_ls_shift/su_max 0
_refine_ls_shift/su_mean 0
_refine_ls_structure_factor_coef Fsqd
_refine_ls_weighting_details 'calc w=1/[\s^2^(Fo^2^)+(0.0840P)^2^+3.1702P] where P=(Fo^2^+2Fc^2^)/3'
_refine_ls_weighting_scheme calc
_refine_ls_wR_factor_gt 0.1457
_refine_ls_wR_factor_ref 0.1666
_reflns_number_gt 2872
_reflns_number_total 3763
_reflns_threshold_expression >2\s(I)
_cod_data_source_file ICA-2013-394-729-740-4.cif
_cod_data_source_block lfzng1
_cod_original_cell_volume 1449.1(9)
_cod_original_formula_sum 'C26 H25.50 Cl2.50 N2 O8.75 Zn'
_cod_database_code 1512822

loop_
_symmetry_equiv_pos_as_xyz
'x, y, z'
'-x, -y, -z'

loop_
_atom_site_label
_atom_site_type_symbol
_atom_site_fract_x
_atom_site_fract_y
_atom_site_fract_z
_atom_site_U_iso_or_equiv
_atom_site_adp_type
_atom_site_occupancy
_atom_site_symmetry_multiplicity
_atom_site_calc_flag
_atom_site_refinement_flags
_atom_site_disorder_assembly
_atom_site_disorder_group
Zn1 Zn 0.32157(7) 0.77393(7) 0.51223(6) 0.0413(3) Uani 1 1 d . . .
N1 N 0.4521(5) 0.7414(5) 0.4240(4) 0.0451(13) Uani 1 1 d . . .
C1 C 0.4224(7) 0.6235(6) 0.3369(6) 0.061(2) Uani 1 1 d . . .
H1 H 0.3412 0.5528 0.3203 0.073 Uiso 1 1 calc R . .
C2 C 0.5024(8) 0.6007(8) 0.2719(7) 0.071(2) Uani 1 1 d . . .
H2 H 0.4767 0.5177 0.2114 0.085 Uiso 1 1 calc R . .
C3 C 0.6246(8) 0.7060(8) 0.2987(7) 0.070(2) Uani 1 1 d . . .
H3 H 0.6832 0.6941 0.2568 0.084 Uiso 1 1 calc R . .
C4 C 0.6580(7) 0.8266(8) 0.3863(6) 0.0595(19) Uani 1 1 d . . .
H4 H 0.7385 0.8986 0.4039 0.071 Uiso 1 1 calc R . .
C5 C 0.5713(7) 0.8405(6) 0.4482(6) 0.0527(17) Uani 1 1 d . . .
H5 H 0.5962 0.9224 0.5099 0.063 Uiso 1 1 calc R . .
N2 N 0.2257(5) 0.6034(5) 0.5251(4) 0.0428(12) Uani 1 1 d . . .
C6 C 0.2563(7) 0.5944(7) 0.6231(6) 0.0578(19) Uani 1 1 d . . .
H6 H 0.3189 0.6698 0.6884 0.069 Uiso 1 1 calc R . .
C7 C 0.1984(9) 0.4761(8) 0.6322(7) 0.071(2) Uani 1 1 d . . .
H7 H 0.2211 0.4728 0.7027 0.085 Uiso 1 1 calc R . .
C8 C 0.1091(8) 0.3661(7) 0.5376(7) 0.062(2) Uani 1 1 d . . .
H8 H 0.0713 0.2856 0.5418 0.074 Uiso 1 1 calc R . .
C9 C 0.0745(7) 0.3734(7) 0.4362(7) 0.062(2) Uani 1 1 d . . .
H9 H 0.0114 0.2989 0.3705 0.074 Uiso 1 1 calc R . .
C10 C 0.1352(6) 0.4935(6) 0.4328(6) 0.0509(17) Uani 1 1 d . . .
H10 H 0.1123 0.4985 0.3632 0.061 Uiso 1 1 calc R . .
O1 O 0.2061(4) 0.8357(4) 0.4448(4) 0.0484(11) Uani 1 1 d . . .
O2 O 0.1577(4) 0.6600(4) 0.2840(4) 0.0488(11) Uani 1 1 d . . .
O3 O -0.2081(6) 0.6605(5) 0.0003(4) 0.0747(16) Uani 1 1 d . . .
H3A H -0.2085 0.587 -0.0214 0.112 Uiso 1 1 calc R . .
O4 O -0.0709(5) 1.0507(4) 0.3482(4) 0.0645(14) Uani 1 1 d . . .
H4A H -0.1392 1.0501 0.3147 0.097 Uiso 1 1 calc R . .
O5 O 0.4527(4) 0.9252(4) 0.6557(4) 0.0557(12) Uani 1 1 d . . .
O6 O 0.2853(5) 0.9075(4) 0.7286(4) 0.0584(12) Uani 1 1 d . . .
O7 O 0.7843(5) 1.4084(4) 0.9116(4) 0.0615(13) Uani 1 1 d . . .
H7A H 0.7954 1.3794 0.8481 0.092 Uiso 1 1 calc R . .
O8 O 0.5094(6) 1.3000(6) 1.1312(4) 0.0804(17) Uani 1 1 d . . .
H8A H 0.441 1.2419 1.1282 0.121 Uiso 1 1 calc R . .
C11 C 0.1419(6) 0.7609(6) 0.3389(5) 0.0409(15) Uani 1 1 d . . .
C12 C 0.0436(6) 0.7935(5) 0.2793(5) 0.0385(14) Uani 1 1 d . . .
C13 C -0.0361(6) 0.7086(6) 0.1648(5) 0.0454(16) Uani 1 1 d . . .
H13 H -0.0274 0.6316 0.1247 0.055 Uiso 1 1 calc R . .
C14 C -0.1273(6) 0.7387(6) 0.1113(6) 0.0482(16) Uani 1 1 d . . .
C15 C -0.1400(6) 0.8541(6) 0.1711(6) 0.0510(17) Uani 1 1 d . . .
H15 H -0.2013 0.8748 0.1347 0.061 Uiso 1 1 calc R . .
C16 C -0.0613(6) 0.9375(6) 0.2846(6) 0.0459(16) Uani 1 1 d . . .
C17 C 0.0301(6) 0.9080(6) 0.3394(5) 0.0414(15) Uani 1 1 d . . .
H17 H 0.0824 0.9643 0.4161 0.05 Uiso 1 1 calc R . .
C18 C 0.4027(7) 0.9680(6) 0.7358(6) 0.0469(16) Uani 1 1 d . . .
C19 C 0.4918(6) 1.0985(6) 0.8366(5) 0.0452(16) Uani 1 1 d . . .
C20 C 0.6034(6) 1.1868(6) 0.8257(5) 0.0450(16) Uani 1 1 d . . .
H20 H 0.6286 1.1618 0.759 0.054 Uiso 1 1 calc R . .
C21 C 0.6763(6) 1.3128(6) 0.9162(5) 0.0478(16) Uani 1 1 d . . .
C22 C 0.6426(7) 1.3487(7) 1.0175(6) 0.0578(19) Uani 1 1 d . . .
H22 H 0.6931 1.433 1.0783 0.069 Uiso 1 1 calc R . .
C23 C 0.5343(7) 1.2592(7) 1.0279(6) 0.0566(19) Uani 1 1 d . . .
C24 C 0.4582(7) 1.1335(7) 0.9372(6) 0.0517(17) Uani 1 1 d . . .
H24 H 0.3846 1.0732 0.9445 0.062 Uiso 1 1 calc R . .
C100 C 0.1499(12) 0.8060(10) 0.9395(13) 0.149(6) Uani 1 1 d . . .
H10A H 0.1848 0.8289 1.0209 0.179 Uiso 1 1 calc R . .
H10B H 0.2252 0.826 0.9098 0.179 Uiso 1 1 calc R . .
Cl1 Cl 0.0737(4) 0.9017(4) 0.9281(4) 0.1638(16) Uani 1 1 d . . .
Cl2 Cl 0.0480(3) 0.6379(3) 0.8668(3) 0.1160(10) Uani 1 1 d . . .
C200 C 0.261(8) 0.227(6) 0.256(9) 0.28(8) Uani 0.25 1 d P A 1
H20A H 0.2449 0.2672 0.2051 0.341 Uiso 0.25 1 calc PR A 1
H20B H 0.1778 0.1788 0.2665 0.341 Uiso 0.25 1 calc PR A 1
Cl3 Cl 0.3484(18) 0.1232(19) 0.2054(17) 0.148(5) Uani 0.25 1 d P A 1
Cl4 Cl 0.3845(17) 0.342(2) 0.386(2) 0.183(8) Uani 0.25 1 d P A 1
O201 O 0.255(3) 0.140(4) 0.244(3) 0.292(16) Uani 0.75 1 d P B 2
H204 H 0.3275 0.177 0.2937 0.438 Uiso 0.75 1 calc PR B 2
C202 C 0.268(3) 0.176(5) 0.159(3) 0.28(2) Uani 0.75 1 d P B 2
H20C H 0.2079 0.1027 0.0863 0.416 Uiso 0.75 1 calc PR B 2
H20D H 0.3581 0.2003 0.1566 0.416 Uiso 0.75 1 calc PR B 2
H20E H 0.247 0.25 0.172 0.416 Uiso 0.75 1 calc PR B 2

loop_
_atom_site_aniso_label
_atom_site_aniso_U_11
_atom_site_aniso_U_22
_atom_site_aniso_U_33
_atom_site_aniso_U_23
_atom_site_aniso_U_13
_atom_site_aniso_U_12
Zn1 0.0425(4) 0.0288(4) 0.0388(4) 0.0058(3) 0.0075(3) 0.0118(3)
N1 0.044(3) 0.036(3) 0.042(3) 0.008(3) 0.008(2) 0.014(3)
C1 0.059(4) 0.034(4) 0.073(5) 0.010(4) 0.024(4) 0.015(3)
C2 0.088(6) 0.053(5) 0.078(6) 0.017(4) 0.044(5) 0.042(5)
C3 0.071(5) 0.078(6) 0.080(6) 0.036(5) 0.042(5) 0.043(5)
C4 0.048(4) 0.066(5) 0.065(5) 0.032(4) 0.024(4) 0.020(4)
C5 0.051(4) 0.038(4) 0.054(4) 0.014(3) 0.005(3) 0.014(3)
N2 0.044(3) 0.037(3) 0.038(3) 0.012(3) 0.009(2) 0.015(2)
C6 0.068(5) 0.047(4) 0.044(4) 0.012(3) 0.002(3) 0.022(4)
C7 0.109(7) 0.062(5) 0.056(5) 0.037(4) 0.028(5) 0.041(5)
C8 0.080(5) 0.040(4) 0.065(5) 0.025(4) 0.028(4) 0.023(4)
C9 0.065(5) 0.039(4) 0.058(5) 0.015(4) 0.012(4) 0.007(3)
C10 0.055(4) 0.041(4) 0.043(4) 0.016(3) 0.011(3) 0.009(3)
O1 0.057(3) 0.040(2) 0.038(3) 0.006(2) 0.010(2) 0.023(2)
O2 0.058(3) 0.042(3) 0.045(3) 0.013(2) 0.013(2) 0.026(2)
O3 0.077(4) 0.065(3) 0.053(3) 0.000(3) -0.011(3) 0.037(3)
O4 0.060(3) 0.044(3) 0.075(3) 0.011(3) 0.011(3) 0.027(2)
O5 0.054(3) 0.044(3) 0.044(3) 0.001(2) 0.009(2) 0.015(2)
O6 0.048(3) 0.040(3) 0.063(3) 0.006(2) 0.009(2) 0.013(2)
O7 0.065(3) 0.041(3) 0.043(3) -0.002(2) 0.015(2) 0.005(2)
O8 0.083(4) 0.081(4) 0.043(3) 0.001(3) 0.029(3) 0.020(3)
C11 0.042(4) 0.036(4) 0.042(4) 0.015(3) 0.019(3) 0.013(3)
C12 0.041(4) 0.032(3) 0.041(4) 0.015(3) 0.013(3) 0.014(3)
C13 0.052(4) 0.035(3) 0.043(4) 0.010(3) 0.016(3) 0.019(3)
C14 0.046(4) 0.043(4) 0.042(4) 0.011(3) 0.005(3) 0.017(3)
C15 0.043(4) 0.048(4) 0.058(4) 0.020(4) 0.008(3) 0.021(3)
C16 0.045(4) 0.031(3) 0.054(4) 0.012(3) 0.018(3) 0.014(3)
C17 0.045(4) 0.034(3) 0.038(3) 0.009(3) 0.015(3) 0.015(3)
C18 0.051(4) 0.037(4) 0.046(4) 0.013(3) 0.005(3) 0.020(3)
C19 0.050(4) 0.037(3) 0.034(4) 0.003(3) 0.004(3) 0.019(3)
C20 0.047(4) 0.037(4) 0.037(4) 0.004(3) 0.007(3) 0.017(3)
C21 0.047(4) 0.045(4) 0.038(4) 0.009(3) 0.008(3) 0.018(3)
C22 0.058(5) 0.043(4) 0.037(4) -0.005(3) 0.002(3) 0.013(4)
C23 0.058(5) 0.058(5) 0.039(4) 0.009(4) 0.013(3) 0.023(4)
C24 0.047(4) 0.053(4) 0.050(4) 0.018(4) 0.014(3) 0.022(3)
C100 0.131(10) 0.080(7) 0.183(14) 0.031(8) -0.018(9) 0.043(7)
Cl1 0.177(4) 0.131(3) 0.225(5) 0.100(3) 0.071(3) 0.085(3)
Cl2 0.119(2) 0.0875(18) 0.100(2) 0.0232(15) 0.0034(16) 0.0298(16)
C200 0.23(8) 0.09(4) 0.33(11) -0.07(5) 0.27(9) -0.05(4)
Cl3 0.142(13) 0.182(15) 0.166(14) 0.099(12) 0.053(12) 0.093(12)
Cl4 0.143(13) 0.226(19) 0.29(2) 0.188(19) 0.104(15) 0.112(14)
O201 0.171(19) 0.37(4) 0.37(4) 0.27(3) 0.12(2) 0.03(2)
C202 0.12(2) 0.53(6) 0.24(4) 0.24(4) 0.07(2) 0.14(3)

loop_
_atom_type_symbol
_atom_type_description
_atom_type_scat_dispersion_real
_atom_type_scat_dispersion_imag
_atom_type_scat_source
C C 0.0033 0.0016 'International Tables Vol C Tables 4.2.6.8 and 6.1.1.4'
H H 0 0 'International Tables Vol C Tables 4.2.6.8 and 6.1.1.4'
N N 0.0061 0.0033 'International Tables Vol C Tables 4.2.6.8 and 6.1.1.4'
O O 0.0106 0.006 'International Tables Vol C Tables 4.2.6.8 and 6.1.1.4'
Zn Zn 0.2839 1.4301 'International Tables Vol C Tables 4.2.6.8 and 6.1.1.4'
Cl Cl 0.1484 0.1585 'International Tables Vol C Tables 4.2.6.8 and 6.1.1.4'

loop_
_geom_angle_atom_site_label_1
_geom_angle_atom_site_label_2
_geom_angle_atom_site_label_3
_geom_angle
O1 Zn1 O5 107.47(19)
O1 Zn1 N2 115.2(2)
O5 Zn1 N2 115.9(2)
O1 Zn1 N1 113.68(19)
O5 Zn1 N1 98.1(2)
N2 Zn1 N1 105.3(2)
C5 N1 C1 116.5(6)
C5 N1 Zn1 120.6(4)
C1 N1 Zn1 122.8(4)
N1 C1 C2 124.4(7)
N1 C1 H1 117.8
C2 C1 H1 117.8
C1 C2 C3 117.5(7)
C1 C2 H2 121.3
C3 C2 H2 121.3
C4 C3 C2 119.7(7)
C4 C3 H3 120.2
C2 C3 H3 120.2
C3 C4 C5 118.9(7)
C3 C4 H4 120.5
C5 C4 H4 120.5
N1 C5 C4 123.0(6)
N1 C5 H5 118.5
C4 C5 H5 118.5
C6 N2 C10 117.5(6)
C6 N2 Zn1 121.1(4)
C10 N2 Zn1 121.3(4)
N2 C6 C7 122.2(7)
N2 C6 H6 118.9
C7 C6 H6 118.9
C8 C7 C6 119.2(7)
C8 C7 H7 120.4
C6 C7 H7 120.4
C7 C8 C9 119.6(7)
C7 C8 H8 120.2
C9 C8 H8 120.2
C8 C9 C10 118.4(7)
C8 C9 H9 120.8
C10 C9 H9 120.8
N2 C10 C9 123.0(6)
N2 C10 H10 118.5
C9 C10 H10 118.5
C11 O1 Zn1 113.6(4)
C14 O3 H3A 109.5
C16 O4 H4A 109.5
C18 O5 Zn1 114.6(4)
C21 O7 H7A 109.5
C23 O8 H8A 109.5
O2 C11 O1 121.6(6)
O2 C11 C12 119.9(6)
O1 C11 C12 118.5(5)
C17 C12 C13 120.0(6)
C17 C12 C11 119.6(5)
C13 C12 C11 120.4(5)
C14 C13 C12 119.9(6)
C14 C13 H13 120
C12 C13 H13 120
O3 C14 C13 123.0(6)
O3 C14 C15 116.8(6)
C13 C14 C15 120.1(6)
C16 C15 C14 119.7(6)
C16 C15 H15 120.1
C14 C15 H15 120.1
O4 C16 C17 116.9(6)
O4 C16 C15 122.4(6)
C17 C16 C15 120.7(6)
C16 C17 C12 119.5(6)
C16 C17 H17 120.2
C12 C17 H17 120.2
O6 C18 O5 122.2(6)
O6 C18 C19 120.9(6)
O5 C18 C19 116.9(6)
C24 C19 C20 120.6(6)
C24 C19 C18 119.5(6)
C20 C19 C18 119.8(6)
C21 C20 C19 118.7(6)
C21 C20 H20 120.7
C19 C20 H20 120.7
O7 C21 C22 116.2(6)
O7 C21 C20 122.9(6)
C22 C21 C20 120.9(6)
C23 C22 C21 119.6(6)
C23 C22 H22 120.2
C21 C22 H22 120.2
O8 C23 C22 116.4(6)
O8 C23 C24 123.3(7)
C22 C23 C24 120.4(6)
C19 C24 C23 119.8(6)
C19 C24 H24 120.1
C23 C24 H24 120.1
Cl1 C100 Cl2 114.2(7)
Cl1 C100 H10A 108.7
Cl2 C100 H10A 108.7
Cl1 C100 H10B 108.7
Cl2 C100 H10B 108.7
H10A C100 H10B 107.6
Cl4 C200 Cl3 97(6)
Cl4 C200 H20A 112.4
Cl3 C200 H20A 112.4
Cl4 C200 H20B 112.4
Cl3 C200 H20B 112.4
H20A C200 H20B 110
C202 O201 H204 109.5
O201 C202 H20C 109.5
O201 C202 H20D 109.5
H20C C202 H20D 109.5
O201 C202 H20E 109.5
H20C C202 H20E 109.5
H20D C202 H20E 109.5

loop_
_geom_bond_atom_site_label_1
_geom_bond_atom_site_label_2
_geom_bond_distance
Zn1 O1 1.945(4)
Zn1 O5 1.962(4)
Zn1 N2 2.022(5)
Zn1 N1 2.047(5)
N1 C5 1.341(8)
N1 C1 1.344(8)
C1 C2 1.352(10)
C1 H1 0.93
C2 C3 1.389(11)
C2 H2 0.93
C3 C4 1.359(10)
C3 H3 0.93
C4 C5 1.367(10)
C4 H4 0.93
C5 H5 0.93
N2 C6 1.318(8)
N2 C10 1.336(8)
C6 C7 1.389(10)
C6 H6 0.93
C7 C8 1.346(10)
C7 H7 0.93
C8 C9 1.356(10)
C8 H8 0.93
C9 C10 1.376(9)
C9 H9 0.93
C10 H10 0.93
O1 C11 1.262(7)
O2 C11 1.255(7)
O3 C14 1.357(8)
O3 H3A 0.82
O4 C16 1.365(7)
O4 H4A 0.82
O5 C18 1.286(8)
O6 C18 1.232(8)
O7 C21 1.371(8)
O7 H7A 0.82
O8 C23 1.361(8)
O8 H8A 0.82
C11 C12 1.493(9)
C12 C17 1.388(8)
C12 C13 1.394(8)
C13 C14 1.372(9)
C13 H13 0.93
C14 C15 1.392(9)
C15 C16 1.380(9)
C15 H15 0.93
C16 C17 1.378(9)
C17 H17 0.93
C18 C19 1.491(9)
C19 C24 1.374(9)
C19 C20 1.392(9)
C20 C21 1.385(9)
C20 H20 0.93
C21 C22 1.384(9)
C22 C23 1.371(10)
C22 H22 0.93
C23 C24 1.387(9)
C24 H24 0.93
C100 Cl1 1.682(11)
C100 Cl2 1.722(11)
C100 H10A 0.97
C100 H10B 0.97
C200 Cl4 1.73(10)
C200 Cl3 1.85(9)
C200 H20A 0.97
C200 H20B 0.97
O201 C202 1.32(3)
O201 H204 0.82
C202 H20C 0.96
C202 H20D 0.96
C202 H20E 0.96
